data_1553726
loop_
_publ_author_name
'Wang, Junliang'
'Li, Jianneng'
'Shen, Xianwang'
'Dong, Cong'
'Lin, Jun'
'Wei, Kun'

_publ_section_title
;
 Asymmetric total synthesis of (&#x2212;)-\d-lycorane
;
_journal_issue 6
_journal_name_full 'Organic Chemistry Frontiers'
_journal_page_first 1149
_journal_paper_doi 10.1039/C7QO00021A
_journal_volume 4
_journal_year 2017
_chemical_absolute_configuration ad
_chemical_formula_moiety 'C16 H15 N O7'
_chemical_formula_sum 'C16 H15 N O7'
_chemical_formula_weight 333.29
_space_group_crystal_system orthorhombic
_space_group_IT_number 19
_space_group_name_Hall 'P 2ac 2ab'
_space_group_name_H-M_alt 'P 21 21 21'
_atom_sites_solution_hydrogens geom
_atom_sites_solution_primary direct
_atom_sites_solution_secondary difmap
_audit_creation_method SHELXL-2014/7
_audit_update_record
;
2017-01-06 deposited with the CCDC.
2017-03-02 downloaded from the CCDC.
;
_cell_angle_alpha 90
_cell_angle_beta 90
_cell_angle_gamma 90
_cell_formula_units_Z 8
_cell_length_a 11.4884(5)
_cell_length_b 11.9792(5)
_cell_length_c 20.8251(8)
_cell_measurement_reflns_used 9888
_cell_measurement_temperature 100(2)
_cell_measurement_theta_max 70.16
_cell_measurement_theta_min 3.69
_cell_volume 2866.0(2)
_computing_cell_refinement 'Bruker SAINT'
_computing_data_collection 'Bruker APEX2'
_computing_data_reduction 'Bruker SAINT'
_computing_molecular_graphics 'Bruker SHELXTL'
_computing_publication_material 'Bruker SHELXTL'
_computing_structure_refinement 'SHELXL-2014 (Sheldrick 2014)'
_computing_structure_solution 'SHELXS-97 (Sheldrick 2008)'
_diffrn_ambient_temperature 100(2)
_diffrn_measured_fraction_theta_full 0.996
_diffrn_measured_fraction_theta_max 0.984
_diffrn_measurement_device_type 'Bruker APEX-II CCD'
_diffrn_measurement_method '\f and \w scans'
_diffrn_radiation_type CuK\a
_diffrn_radiation_wavelength 1.54178
_diffrn_reflns_av_R_equivalents 0.0624
_diffrn_reflns_av_unetI/netI 0.0484
_diffrn_reflns_Laue_measured_fraction_full 0.996
_diffrn_reflns_Laue_measured_fraction_max 0.984
_diffrn_reflns_limit_h_max 13
_diffrn_reflns_limit_h_min -13
_diffrn_reflns_limit_k_max 14
_diffrn_reflns_limit_k_min -12
_diffrn_reflns_limit_l_max 25
_diffrn_reflns_limit_l_min -24
_diffrn_reflns_number 21586
_diffrn_reflns_point_group_measured_fraction_full 0.986
_diffrn_reflns_point_group_measured_fraction_max 0.966
_diffrn_reflns_theta_full 67.679
_diffrn_reflns_theta_max 70.404
_diffrn_reflns_theta_min 4.246
_diffrn_source 'fine-focus sealed tube'
_exptl_absorpt_coefficient_mu 1.047
_exptl_absorpt_correction_type multi-scan
_exptl_absorpt_process_details sadabs
_exptl_crystal_colour colourless
_exptl_crystal_density_diffrn 1.545
_exptl_crystal_description plate
_exptl_crystal_F_000 1392
_exptl_crystal_size_max 0.900
_exptl_crystal_size_mid 0.830
_exptl_crystal_size_min 0.070
_exptl_transmission_factor_max 0.7533
_exptl_transmission_factor_min 0.4443
_refine_diff_density_max 0.449
_refine_diff_density_min -0.557
_refine_diff_density_rms 0.125
_refine_ls_abs_structure_details
;
 Flack x determined using 2128 quotients [(I+)-(I-)]/[(I+)+(I-)]
 (Parsons, Flack and Wagner, Acta Cryst. B69 (2013) 249-259).
;
_refine_ls_abs_structure_Flack 0.14(7)
_refine_ls_extinction_method none
_refine_ls_goodness_of_fit_ref 1.034
_refine_ls_hydrogen_treatment constr
_refine_ls_matrix_type full
_refine_ls_number_parameters 433
_refine_ls_number_reflns 5304
_refine_ls_number_restraints 0
_refine_ls_restrained_S_all 1.034
_refine_ls_R_factor_all 0.0535
_refine_ls_R_factor_gt 0.0527
_refine_ls_shift/su_max 0.000
_refine_ls_shift/su_mean 0.000
_refine_ls_structure_factor_coef Fsqd
_refine_ls_weighting_details 'w=1/[\s^2^(Fo^2^)+(0.1235P)^2^+0.6406P] where P=(Fo^2^+2Fc^2^)/3'
_refine_ls_weighting_scheme calc
_refine_ls_wR_factor_gt 0.1534
_refine_ls_wR_factor_ref 0.1545
_reflns_Friedel_coverage 0.740
_reflns_Friedel_fraction_full 0.972
_reflns_Friedel_fraction_max 0.944
_reflns_number_gt 5186
_reflns_number_total 5304
_reflns_threshold_expression 'I > 2\s(I)'
_cod_data_source_file c7qo00021a2.cif
_cod_data_source_block cu_yd_lj4a_0m
_cod_database_code 1553726
_shelx_shelxl_version_number 2014/7
_shelx_space_group_comment
;
The symmetry employed for this shelxl refinement is uniquely defined
by the following loop, which should always be used as a source of
symmetry information in preference to the above space-group names.
They are only intended as comments.
;
_shelx_estimated_absorpt_t_min 0.453
_shelx_estimated_absorpt_t_max 0.930

loop_
_space_group_symop_operation_xyz
'x, y, z'
'x+1/2, -y+1/2, -z'
'-x, y+1/2, -z+1/2'
'-x+1/2, -y, z+1/2'

loop_
_atom_site_label
_atom_site_type_symbol
_atom_site_fract_x
_atom_site_fract_y
_atom_site_fract_z
_atom_site_U_iso_or_equiv
_atom_site_adp_type
_atom_site_occupancy
_atom_site_site_symmetry_order
_atom_site_calc_flag
_atom_site_refinement_flags_posn
_atom_site_refinement_flags_adp
O1 O 0.8151(2) 0.4448(2) 0.97016(13) 0.0270(6) Uani 1 1 d . .
O2 O 1.0937(3) -0.2459(2) 0.82999(12) 0.0348(7) Uani 1 1 d . .
O3 O 1.1180(3) -0.2386(2) 0.94032(12) 0.0270(6) Uani 1 1 d . .
O4 O 1.0039(2) 0.4114(2) 0.90998(12) 0.0232(5) Uani 1 1 d . .
H4A H 0.9603 0.4426 0.9369 0.035 Uiso 1 1 calc R U
O5 O 0.6677(2) 0.3304(2) 0.96401(13) 0.0256(6) Uani 1 1 d . .
O6 O 0.8079(3) 0.0387(2) 0.72577(12) 0.0350(7) Uani 1 1 d . .
O7 O 0.7547(3) -0.0211(2) 0.81893(13) 0.0294(6) Uani 1 1 d . .
O8 O 0.3808(2) 0.4271(2) 0.86268(12) 0.0258(6) Uani 1 1 d . .
O9 O 0.4698(3) 0.4437(2) 0.53614(14) 0.0306(6) Uani 1 1 d . .
O10 O 0.3145(2) 0.3036(2) 0.93965(12) 0.0253(6) Uani 1 1 d . .
O11 O 0.1611(3) 0.0892(3) 0.69245(15) 0.0368(7) Uani 1 1 d . .
O12 O 0.2765(3) -0.0527(2) 0.68900(13) 0.0360(7) Uani 1 1 d . .
O13 O 0.2860(2) 0.4033(2) 0.53078(12) 0.0251(6) Uani 1 1 d . .
O14 O 0.6113(2) 0.3347(2) 0.60473(14) 0.0288(6) Uani 1 1 d . .
H14A H 0.5906 0.3834 0.5781 0.043 Uiso 1 1 calc R U
C26 C 1.0231(3) 0.2636(3) 0.83701(15) 0.0168(7) Uani 1 1 d . .
H3 H 1.1024 0.2519 0.8543 0.020 Uiso 1 1 calc R U
H4 H 1.0299 0.3148 0.7999 0.020 Uiso 1 1 calc R U
N2 N 0.7967(3) 0.0501(2) 0.78411(13) 0.0197(6) Uani 1 1 d . .
C1 C 0.7773(3) 0.3562(3) 0.94874(16) 0.0205(7) Uani 1 1 d . .
C2 C 0.8444(3) 0.2842(3) 0.90616(15) 0.0164(6) Uani 1 1 d . .
C3 C 0.9517(3) 0.3197(3) 0.88740(16) 0.0165(7) Uani 1 1 d . .
C4 C 0.9767(3) 0.1516(3) 0.81293(14) 0.0161(7) Uani 1 1 d . .
H12 H 1.0028 0.1426 0.7674 0.019 Uiso 1 1 calc R U
C5 C 1.0206(3) 0.0515(3) 0.85029(15) 0.0151(6) Uani 1 1 d . .
C6 C 1.0407(3) -0.0477(3) 0.81702(16) 0.0201(7) Uani 1 1 d . .
H13 H 1.0312 -0.0515 0.7718 0.024 Uiso 1 1 calc R U
C7 C 1.0746(3) -0.1392(3) 0.85153(17) 0.0199(7) Uani 1 1 d . .
C8 C 1.1267(3) -0.3098(3) 0.88478(17) 0.0234(7) Uani 1 1 d . .
H1 H 1.2075 -0.3371 0.8798 0.028 Uiso 1 1 calc R U
H2 H 1.0745 -0.3750 0.8896 0.028 Uiso 1 1 calc R U
C9 C 1.0915(3) -0.1345(3) 0.91747(16) 0.0178(7) Uani 1 1 d . .
C10 C 1.0781(3) -0.0374(3) 0.95073(15) 0.0181(7) Uani 1 1 d . .
H15 H 1.0933 -0.0335 0.9955 0.022 Uiso 1 1 calc R U
C11 C 1.0413(3) 0.0561(3) 0.91635(16) 0.0170(7) Uani 1 1 d . .
H14 H 1.0300 0.1246 0.9384 0.020 Uiso 1 1 calc R U
C12 C 0.6201(3) 0.2231(3) 0.94563(17) 0.0243(8) Uani 1 1 d . .
H11 H 0.5340 0.2266 0.9470 0.029 Uiso 1 1 calc R U
H10 H 0.6459 0.1656 0.9767 0.029 Uiso 1 1 calc R U
C13 C 0.6587(3) 0.1905(3) 0.87899(16) 0.0206(7) Uani 1 1 d . .
H9 H 0.6349 0.2484 0.8477 0.025 Uiso 1 1 calc R U
H8 H 0.6221 0.1190 0.8664 0.025 Uiso 1 1 calc R U
C14 C 0.7909(3) 0.1786(3) 0.87918(14) 0.0158(6) Uani 1 1 d . .
H7 H 0.8124 0.1146 0.9077 0.019 Uiso 1 1 calc R U
C15 C 0.8418(3) 0.1578(3) 0.81279(15) 0.0169(7) Uani 1 1 d . .
H6 H 0.8177 0.2207 0.7841 0.020 Uiso 1 1 calc R U
C16 C 0.3158(4) 0.4188(3) 0.92132(19) 0.0295(8) Uani 1 1 d . .
H18 H 0.3529 0.4644 0.9553 0.035 Uiso 1 1 calc R U
H16 H 0.2354 0.4461 0.9148 0.035 Uiso 1 1 calc R U
C17 C 0.3768(3) 0.3206(3) 0.83729(17) 0.0187(7) Uani 1 1 d . .
C18 C 0.4110(3) 0.2865(3) 0.77702(16) 0.0201(7) Uani 1 1 d . .
H31 H 0.4360 0.3384 0.7454 0.024 Uiso 1 1 calc R U
C19 C 0.4073(3) 0.1721(3) 0.76453(16) 0.0191(7) Uani 1 1 d . .
C20 C 0.4481(3) 0.1237(3) 0.70081(17) 0.0203(7) Uani 1 1 d . .
H28 H 0.4753 0.0459 0.7096 0.024 Uiso 1 1 calc R U
C21 C 0.3499(3) 0.1154(3) 0.65006(16) 0.0194(7) Uani 1 1 d . .
H27 H 0.3813 0.0745 0.6120 0.023 Uiso 1 1 calc R U
C22 C 0.3053(3) 0.2284(3) 0.62724(15) 0.0182(7) Uani 1 1 d . .
H26 H 0.2675 0.2680 0.6640 0.022 Uiso 1 1 calc R U
C23 C 0.4080(3) 0.2964(3) 0.60398(15) 0.0184(7) Uani 1 1 d . .
C24 C 0.3899(3) 0.3844(3) 0.55560(16) 0.0225(7) Uani 1 1 d . .
C25 C 0.3383(3) 0.2469(3) 0.88323(16) 0.0200(7) Uani 1 1 d . .
N1 N 0.2540(3) 0.0454(3) 0.67925(14) 0.0249(7) Uani 1 1 d . .
C27 C 0.1864(3) 0.3359(3) 0.54994(17) 0.0247(8) Uani 1 1 d . .
H20 H 0.1321 0.3300 0.5132 0.030 Uiso 1 1 calc R U
H19 H 0.1450 0.3744 0.5853 0.030 Uiso 1 1 calc R U
C28 C 0.2189(3) 0.2197(3) 0.57186(16) 0.0227(7) Uani 1 1 d . .
H22 H 0.2543 0.1778 0.5359 0.027 Uiso 1 1 calc R U
H21 H 0.1484 0.1792 0.5861 0.027 Uiso 1 1 calc R U
C29 C 0.5182(3) 0.2777(3) 0.62450(16) 0.0200(7) Uani 1 1 d . .
C30 C 0.5507(3) 0.1865(3) 0.67011(19) 0.0240(8) Uani 1 1 d . .
H25 H 0.5987 0.2191 0.7049 0.029 Uiso 1 1 calc R U
H24 H 0.5998 0.1319 0.6469 0.029 Uiso 1 1 calc R U
C31 C 0.3694(3) 0.0980(3) 0.81171(17) 0.0206(7) Uani 1 1 d . .
H30 H 0.3683 0.0204 0.8024 0.025 Uiso 1 1 calc R U
C32 C 0.3330(3) 0.1341(3) 0.87240(16) 0.0218(7) Uani 1 1 d . .
H29 H 0.3062 0.0834 0.9042 0.026 Uiso 1 1 calc R U

loop_
_atom_site_aniso_label
_atom_site_aniso_U_11
_atom_site_aniso_U_22
_atom_site_aniso_U_33
_atom_site_aniso_U_23
_atom_site_aniso_U_13
_atom_site_aniso_U_12
O1 0.0321(14) 0.0195(11) 0.0293(13) -0.0090(11) 0.0024(11) 0.0027(11)
O2 0.068(2) 0.0180(13) 0.0184(11) -0.0032(11) -0.0071(13) 0.0139(13)
O3 0.0452(17) 0.0168(12) 0.0190(12) 0.0005(10) -0.0073(11) 0.0060(11)
O4 0.0253(13) 0.0169(12) 0.0275(12) -0.0048(10) 0.0002(11) -0.0041(10)
O5 0.0224(12) 0.0299(13) 0.0245(12) -0.0026(11) 0.0047(10) 0.0038(11)
O6 0.059(2) 0.0300(14) 0.0157(12) -0.0046(11) -0.0056(12) -0.0121(14)
O7 0.0399(16) 0.0214(13) 0.0270(13) 0.0022(11) -0.0001(12) -0.0107(12)
O8 0.0351(15) 0.0200(12) 0.0223(12) -0.0012(10) 0.0067(11) -0.0003(10)
O9 0.0344(16) 0.0243(13) 0.0332(13) 0.0105(12) 0.0046(12) -0.0078(12)
O10 0.0317(14) 0.0257(13) 0.0185(11) -0.0023(10) 0.0064(10) 0.0017(11)
O11 0.0296(16) 0.0469(17) 0.0341(14) 0.0042(14) 0.0124(13) -0.0085(14)
O12 0.061(2) 0.0186(13) 0.0280(14) -0.0012(11) -0.0009(14) -0.0128(13)
O13 0.0304(14) 0.0226(12) 0.0222(12) 0.0028(10) 0.0003(11) 0.0052(11)
O14 0.0232(14) 0.0308(14) 0.0324(14) 0.0060(12) 0.0048(11) -0.0079(11)
C26 0.0140(16) 0.0171(15) 0.0194(14) 0.0030(13) 0.0017(12) -0.0029(12)
N2 0.0211(15) 0.0207(14) 0.0172(13) 0.0022(12) -0.0044(11) -0.0026(12)
C1 0.0227(17) 0.0206(16) 0.0182(15) 0.0012(13) -0.0015(13) 0.0043(14)
C2 0.0172(16) 0.0191(15) 0.0129(13) 0.0016(13) -0.0025(12) 0.0019(13)
C3 0.0187(16) 0.0141(15) 0.0168(14) 0.0025(13) -0.0042(12) 0.0001(12)
C4 0.0201(17) 0.0157(16) 0.0124(14) -0.0009(12) -0.0002(12) 0.0010(13)
C5 0.0151(16) 0.0170(15) 0.0132(14) 0.0016(12) 0.0006(12) 0.0007(12)
C6 0.0262(18) 0.0206(16) 0.0135(15) 0.0002(14) -0.0011(12) 0.0028(14)
C7 0.0248(18) 0.0189(17) 0.0161(15) -0.0026(13) 0.0016(13) 0.0026(14)
C8 0.0284(19) 0.0170(16) 0.0248(17) 0.0004(15) -0.0002(14) 0.0054(14)
C9 0.0179(16) 0.0187(16) 0.0169(15) 0.0011(13) -0.0019(13) 0.0030(13)
C10 0.0201(16) 0.0198(16) 0.0144(14) -0.0004(13) -0.0035(13) 0.0005(13)
C11 0.0162(15) 0.0184(15) 0.0163(15) -0.0020(13) -0.0013(12) 0.0006(12)
C12 0.0130(15) 0.0359(19) 0.0239(17) -0.0029(16) 0.0017(14) -0.0021(14)
C13 0.0152(16) 0.0280(17) 0.0186(15) -0.0003(14) -0.0035(13) -0.0019(14)
C14 0.0158(16) 0.0190(15) 0.0127(14) 0.0007(12) -0.0033(12) -0.0001(12)
C15 0.0220(17) 0.0157(15) 0.0129(14) 0.0016(12) -0.0017(12) -0.0009(12)
C16 0.037(2) 0.0248(18) 0.0268(18) -0.0041(16) 0.0088(17) -0.0010(17)
C17 0.0177(16) 0.0179(16) 0.0205(16) -0.0009(13) -0.0022(12) 0.0004(13)
C18 0.0199(17) 0.0214(16) 0.0190(15) 0.0057(14) 0.0013(13) -0.0003(14)
C19 0.0181(16) 0.0232(16) 0.0162(15) 0.0028(13) -0.0020(13) 0.0026(14)
C20 0.0214(18) 0.0198(16) 0.0197(16) 0.0004(14) 0.0023(13) 0.0049(13)
C21 0.0231(18) 0.0189(16) 0.0162(14) -0.0019(13) 0.0063(13) -0.0011(13)
C22 0.0206(17) 0.0197(15) 0.0142(14) -0.0022(13) 0.0047(12) 0.0018(13)
C23 0.0245(18) 0.0142(15) 0.0164(14) -0.0027(13) 0.0036(13) 0.0009(13)
C24 0.031(2) 0.0191(17) 0.0175(15) -0.0009(13) 0.0012(14) 0.0036(14)
C25 0.0183(17) 0.0266(18) 0.0152(14) 0.0012(14) -0.0008(12) 0.0024(13)
N1 0.0357(18) 0.0243(16) 0.0146(13) -0.0032(12) 0.0019(12) -0.0113(13)
C27 0.0205(17) 0.0322(19) 0.0215(16) -0.0029(15) -0.0007(13) 0.0053(15)
C28 0.0233(17) 0.0270(17) 0.0178(15) 0.0015(14) 0.0025(14) -0.0010(14)
C29 0.0204(17) 0.0195(16) 0.0201(15) -0.0031(14) 0.0052(13) 0.0013(13)
C30 0.0196(17) 0.0254(18) 0.0271(17) 0.0023(16) 0.0020(13) 0.0056(14)
C31 0.0240(18) 0.0181(15) 0.0197(16) 0.0001(14) -0.0012(13) -0.0007(13)
C32 0.0219(18) 0.0261(17) 0.0175(15) 0.0050(14) 0.0000(14) -0.0020(14)

loop_
_atom_type_symbol
_atom_type_description
_atom_type_scat_dispersion_real
_atom_type_scat_dispersion_imag
_atom_type_scat_source
C C 0.0181 0.0091 'International Tables Vol C Tables 4.2.6.8 and 6.1.1.4'
H H 0.0000 0.0000 'International Tables Vol C Tables 4.2.6.8 and 6.1.1.4'
N N 0.0311 0.0180 'International Tables Vol C Tables 4.2.6.8 and 6.1.1.4'
O O 0.0492 0.0322 'International Tables Vol C Tables 4.2.6.8 and 6.1.1.4'

loop_
_geom_angle_atom_site_label_1
_geom_angle_atom_site_label_2
_geom_angle_atom_site_label_3
_geom_angle
C7 O2 C8 106.3(3)
C9 O3 C8 106.0(3)
C3 O4 H4A 109.5
C1 O5 C12 119.9(3)
C17 O8 C16 104.2(3)
C25 O10 C16 104.2(3)
C24 O13 C27 120.5(3)
C29 O14 H14A 109.5
C3 C26 C4 115.8(3)
C3 C26 H3 108.3
C4 C26 H3 108.3
C3 C26 H4 108.3
C4 C26 H4 108.3
H3 C26 H4 107.4
O7 N2 O6 123.5(3)
O7 N2 C15 119.8(3)
O6 N2 C15 116.7(3)
O1 C1 O5 116.4(3)
O1 C1 C2 123.0(3)
O5 C1 C2 120.4(3)
C3 C2 C1 117.9(3)
C3 C2 C14 121.4(3)
C1 C2 C14 120.4(3)
O4 C3 C2 124.2(3)
O4 C3 C26 111.7(3)
C2 C3 C26 124.0(3)
C5 C4 C26 114.2(3)
C5 C4 C15 111.8(3)
C26 C4 C15 107.9(3)
C5 C4 H12 107.6
C26 C4 H12 107.6
C15 C4 H12 107.6
C6 C5 C11 119.6(3)
C6 C5 C4 118.3(3)
C11 C5 C4 122.1(3)
C7 C6 C5 118.0(3)
C7 C6 H13 121.0
C5 C6 H13 121.0
C6 C7 O2 128.4(3)
C6 C7 C9 121.8(3)
O2 C7 C9 109.8(3)
O2 C8 O3 107.9(3)
O2 C8 H1 110.1
O3 C8 H1 110.1
O2 C8 H2 110.1
O3 C8 H2 110.1
H1 C8 H2 108.4
C10 C9 O3 128.8(3)
C10 C9 C7 121.4(3)
O3 C9 C7 109.8(3)
C9 C10 C11 117.3(3)
C9 C10 H15 121.3
C11 C10 H15 121.3
C10 C11 C5 121.7(3)
C10 C11 H14 119.1
C5 C11 H14 119.1
O5 C12 C13 111.2(3)
O5 C12 H11 109.4
C13 C12 H11 109.4
O5 C12 H10 109.4
C13 C12 H10 109.4
H11 C12 H10 108.0
C12 C13 C14 108.3(3)
C12 C13 H9 110.0
C14 C13 H9 110.0
C12 C13 H8 110.0
C14 C13 H8 110.0
H9 C13 H8 108.4
C2 C14 C13 109.1(3)
C2 C14 C15 108.5(3)
C13 C14 C15 113.3(3)
C2 C14 H7 108.6
C13 C14 H7 108.6
C15 C14 H7 108.6
N2 C15 C14 111.5(3)
N2 C15 C4 107.6(3)
C14 C15 C4 112.9(3)
N2 C15 H6 108.2
C14 C15 H6 108.2
C4 C15 H6 108.2
O10 C16 O8 107.4(3)
O10 C16 H18 110.2
O8 C16 H18 110.2
O10 C16 H16 110.2
O8 C16 H16 110.2
H18 C16 H16 108.5
C25 C17 O8 109.7(3)
C25 C17 C18 122.3(3)
O8 C17 C18 127.8(3)
C17 C18 C19 116.9(3)
C17 C18 H31 121.5
C19 C18 H31 121.5
C31 C19 C18 120.2(3)
C31 C19 C20 117.9(3)
C18 C19 C20 121.8(3)
C19 C20 C30 114.3(3)
C19 C20 C21 113.2(3)
C30 C20 C21 107.8(3)
C19 C20 H28 107.0
C30 C20 H28 107.0
C21 C20 H28 107.0
N1 C21 C22 111.9(3)
N1 C21 C20 107.0(3)
C22 C21 C20 113.7(3)
N1 C21 H27 108.0
C22 C21 H27 108.0
C20 C21 H27 108.0
C23 C22 C21 108.4(3)
C23 C22 C28 107.6(3)
C21 C22 C28 113.3(3)
C23 C22 H26 109.2
C21 C22 H26 109.2
C28 C22 H26 109.2
C29 C23 C24 117.8(3)
C29 C23 C22 122.6(3)
C24 C23 C22 119.6(3)
O9 C24 O13 116.5(3)
O9 C24 C23 122.2(3)
O13 C24 C23 121.2(3)
C32 C25 C17 122.2(3)
C32 C25 O10 127.9(3)
C17 C25 O10 109.8(3)
O12 N1 O11 124.2(3)
O12 N1 C21 116.6(3)
O11 N1 C21 119.2(3)
O13 C27 C28 113.5(3)
O13 C27 H20 108.9
C28 C27 H20 108.9
O13 C27 H19 108.9
C28 C27 H19 108.9
H20 C27 H19 107.7
C27 C28 C22 109.1(3)
C27 C28 H22 109.9
C22 C28 H22 109.9
C27 C28 H21 109.9
C22 C28 H21 109.9
H22 C28 H21 108.3
O14 C29 C23 124.5(3)
O14 C29 C30 111.7(3)
C23 C29 C30 123.7(3)
C29 C30 C20 115.5(3)
C29 C30 H25 108.4
C20 C30 H25 108.4
C29 C30 H24 108.4
C20 C30 H24 108.4
H25 C30 H24 107.5
C19 C31 C32 122.2(3)
C19 C31 H30 118.9
C32 C31 H30 118.9
C25 C32 C31 116.1(3)
C25 C32 H29 122.0
C31 C32 H29 122.0

loop_
_geom_bond_atom_site_label_1
_geom_bond_atom_site_label_2
_geom_bond_distance
O1 C1 1.230(5)
O2 C7 1.372(4)
O2 C8 1.425(4)
O3 C9 1.369(4)
O3 C8 1.440(4)
O4 C3 1.337(4)
O4 H4A 0.8400
O5 C1 1.335(5)
O5 C12 1.449(5)
O6 N2 1.229(4)
O7 N2 1.219(4)
O8 C17 1.382(4)
O8 C16 1.435(5)
O9 C24 1.230(5)
O10 C25 1.385(4)
O10 C16 1.432(4)
O11 N1 1.221(5)
O12 N1 1.220(4)
O13 C24 1.320(5)
O13 C27 1.455(5)
O14 C29 1.334(4)
O14 H14A 0.8400
C26 C3 1.492(5)
C26 C4 1.528(4)
C26 H3 0.9900
C26 H4 0.9900
N2 C15 1.513(4)
C1 C2 1.457(5)
C2 C3 1.361(5)
C2 C14 1.515(4)
C4 C5 1.516(4)
C4 C15 1.553(5)
C4 H12 1.0000
C5 C6 1.395(5)
C5 C11 1.397(4)
C6 C7 1.368(5)
C6 H13 0.9500
C7 C9 1.388(5)
C8 H1 0.9900
C8 H2 0.9900
C9 C10 1.363(5)
C10 C11 1.395(5)
C10 H15 0.9500
C11 H14 0.9500
C12 C13 1.508(5)
C12 H11 0.9900
C12 H10 0.9900
C13 C14 1.526(5)
C13 H9 0.9900
C13 H8 0.9900
C14 C15 1.521(4)
C14 H7 1.0000
C15 H6 1.0000
C16 H18 0.9900
C16 H16 0.9900
C17 C25 1.375(5)
C17 C18 1.377(5)
C18 C19 1.395(5)
C18 H31 0.9500
C19 C31 1.393(5)
C19 C20 1.522(5)
C20 C30 1.538(5)
C20 C21 1.549(5)
C20 H28 1.0000
C21 N1 1.513(4)
C21 C22 1.523(5)
C21 H27 1.0000
C22 C23 1.514(5)
C22 C28 1.525(5)
C22 H26 1.0000
C23 C29 1.355(5)
C23 C24 1.472(5)
C25 C32 1.371(5)
C27 C28 1.511(5)
C27 H20 0.9900
C27 H19 0.9900
C28 H22 0.9900
C28 H21 0.9900
C29 C30 1.495(5)
C30 H25 0.9900
C30 H24 0.9900
C31 C32 1.400(5)
C31 H30 0.9500
C32 H29 0.9500

loop_
_geom_hbond_atom_site_label_D
_geom_hbond_atom_site_label_H
_geom_hbond_atom_site_label_A
_geom_hbond_distance_DH
_geom_hbond_distance_HA
_geom_hbond_distance_DA
_geom_hbond_angle_DHA
_geom_hbond_site_symmetry_A
C32 H29 O1 0.95 2.64 3.418(4) 139.5 2_457
C30 H24 O8 0.99 2.47 3.278(5) 138.4 3_646
C28 H21 O11 0.99 2.47 3.031(4) 115.7 .
C28 H22 O3 0.99 2.58 3.327(4) 132.5 4_654
C27 H19 O7 0.99 2.62 3.294(4) 125.2 3_656
C22 H26 O7 1.00 2.56 3.277(4) 128.1 3_656
C20 H28 O8 1.00 2.65 3.340(4) 126.3 3_646
C15 H6 O2 1.00 2.62 3.274(4) 123.3 3_756
C13 H8 O7 0.99 2.47 3.034(5) 115.6 .
C12 H10 O10 0.99 2.63 3.286(4) 123.7 2_557
C4 H12 O11 1.00 2.48 3.368(4) 147.5 1_655
O14 H14A O9 0.84 1.79 2.527(4) 145.2 .
O4 H4A O9 0.84 2.60 3.163(4) 125.4 4_665
O4 H4A O1 0.84 1.81 2.537(4) 144.4 .
C32 H29 O1 0.95 2.64 3.418(4) 139.5 2_457
C30 H24 O8 0.99 2.47 3.278(5) 138.4 3_646
C28 H21 O11 0.99 2.47 3.031(4) 115.7 .
C28 H22 O3 0.99 2.58 3.327(4) 132.5 4_654
C27 H19 O7 0.99 2.62 3.294(4) 125.2 3_656
C22 H26 O7 1.00 2.56 3.277(4) 128.1 3_656
C20 H28 O8 1.00 2.65 3.340(4) 126.3 3_646
C15 H6 O2 1.00 2.62 3.274(4) 123.3 3_756
C13 H8 O7 0.99 2.47 3.034(5) 115.6 .
C12 H10 O10 0.99 2.63 3.286(4) 123.7 2_557
C4 H12 O11 1.00 2.48 3.368(4) 147.5 1_655
O14 H14A O9 0.84 1.79 2.527(4) 145.2 .
O4 H4A O9 0.84 2.60 3.163(4) 125.4 4_665
O4 H4A O1 0.84 1.81 2.537(4) 144.4 .
C32 H29 O1 0.95 2.64 3.418(4) 139.5 2_457
C30 H24 O8 0.99 2.47 3.278(5) 138.4 3_646
C28 H21 O11 0.99 2.47 3.031(4) 115.7 .
C28 H22 O3 0.99 2.58 3.327(4) 132.5 4_654
C27 H19 O7 0.99 2.62 3.294(4) 125.2 3_656
C22 H26 O7 1.00 2.56 3.277(4) 128.1 3_656
C20 H28 O8 1.00 2.65 3.340(4) 126.3 3_646
C15 H6 O2 1.00 2.62 3.274(4) 123.3 3_756
C13 H8 O7 0.99 2.47 3.034(5) 115.6 .
C12 H10 O10 0.99 2.63 3.286(4) 123.7 2_557
C4 H12 O11 1.00 2.48 3.368(4) 147.5 1_655
O4 H4A O1 0.84 1.81 2.537(4) 144.4 .
O4 H4A O9 0.84 2.60 3.163(4) 125.4 4_665
O14 H14A O9 0.84 1.79 2.527(4) 145.2 .
C4 H12 O11 1.00 2.48 3.368(4) 147.5 1_655
C12 H10 O10 0.99 2.63 3.286(4) 123.7 2_557
C13 H8 O7 0.99 2.47 3.034(5) 115.6 .
C15 H6 O2 1.00 2.62 3.274(4) 123.3 3_756
C20 H28 O8 1.00 2.65 3.340(4) 126.3 3_646
C22 H26 O7 1.00 2.56 3.277(4) 128.1 3_656
C27 H19 O7 0.99 2.62 3.294(4) 125.2 3_656
C28 H22 O3 0.99 2.58 3.327(4) 132.5 4_654
C28 H21 O11 0.99 2.47 3.031(4) 115.7 .
C30 H24 O8 0.99 2.47 3.278(5) 138.4 3_646
C32 H29 O1 0.95 2.64 3.418(4) 139.5 2_457
O4 H4A O1 0.84 1.81 2.537(4) 144.4 .
O4 H4A O9 0.84 2.60 3.163(4) 125.4 4_665
O14 H14A O9 0.84 1.79 2.527(4) 145.2 .
C4 H12 O11 1.00 2.48 3.368(4) 147.5 1_655
C12 H10 O10 0.99 2.63 3.286(4) 123.7 2_557
C13 H8 O7 0.99 2.47 3.034(5) 115.6 .
C15 H6 O2 1.00 2.62 3.274(4) 123.3 3_756
C20 H28 O8 1.00 2.65 3.340(4) 126.3 3_646
C22 H26 O7 1.00 2.56 3.277(4) 128.1 3_656
C27 H19 O7 0.99 2.62 3.294(4) 125.2 3_656
C28 H22 O3 0.99 2.58 3.327(4) 132.5 4_654
C28 H21 O11 0.99 2.47 3.031(4) 115.7 .
C30 H24 O8 0.99 2.47 3.278(5) 138.4 3_646
C32 H29 O1 0.95 2.64 3.418(4) 139.5 2_457

loop_
_geom_torsion_atom_site_label_1
_geom_torsion_atom_site_label_2
_geom_torsion_atom_site_label_3
_geom_torsion_atom_site_label_4
_geom_torsion
C12 O5 C1 O1 -174.4(3)
C12 O5 C1 C2 8.6(5)
O1 C1 C2 C3 -2.8(5)
O5 C1 C2 C3 174.0(3)
O1 C1 C2 C14 -177.4(3)
O5 C1 C2 C14 -0.6(5)
C1 C2 C3 O4 6.3(5)
C14 C2 C3 O4 -179.2(3)
C1 C2 C3 C26 -170.9(3)
C14 C2 C3 C26 3.6(5)
C4 C26 C3 O4 174.1(3)
C4 C26 C3 C2 -8.4(5)
C3 C26 C4 C5 -90.0(3)
C3 C26 C4 C15 35.0(4)
C26 C4 C5 C6 -145.1(3)
C15 C4 C5 C6 92.0(4)
C26 C4 C5 C11 34.8(4)
C15 C4 C5 C11 -88.0(4)
C11 C5 C6 C7 3.4(5)
C4 C5 C6 C7 -176.7(3)
C5 C6 C7 O2 176.6(4)
C5 C6 C7 C9 -1.5(6)
C8 O2 C7 C6 -179.7(4)
C8 O2 C7 C9 -1.4(4)
C7 O2 C8 O3 4.2(4)
C9 O3 C8 O2 -5.4(4)
C8 O3 C9 C10 -177.5(4)
C8 O3 C9 C7 4.6(4)
C6 C7 C9 C10 -1.7(6)
O2 C7 C9 C10 179.8(3)
C6 C7 C9 O3 176.3(3)
O2 C7 C9 O3 -2.1(4)
O3 C9 C10 C11 -174.7(3)
C7 C9 C10 C11 2.9(5)
C9 C10 C11 C5 -1.0(5)
C6 C5 C11 C10 -2.2(5)
C4 C5 C11 C10 177.9(3)
C1 O5 C12 C13 -40.2(4)
O5 C12 C13 C14 62.6(4)
C3 C2 C14 C13 -150.4(3)
C1 C2 C14 C13 24.0(4)
C3 C2 C14 C15 -26.6(4)
C1 C2 C14 C15 147.8(3)
C12 C13 C14 C2 -52.9(4)
C12 C13 C14 C15 -173.9(3)
O7 N2 C15 C14 -19.6(4)
O6 N2 C15 C14 162.3(3)
O7 N2 C15 C4 104.7(4)
O6 N2 C15 C4 -73.4(4)
C2 C14 C15 N2 177.2(3)
C13 C14 C15 N2 -61.6(4)
C2 C14 C15 C4 55.9(3)
C13 C14 C15 C4 177.2(3)
C5 C4 C15 N2 -57.9(3)
C26 C4 C15 N2 175.7(2)
C5 C4 C15 C14 65.6(3)
C26 C4 C15 C14 -60.8(3)
C25 O10 C16 O8 -20.9(4)
C17 O8 C16 O10 21.4(4)
C16 O8 C17 C25 -13.8(4)
C16 O8 C17 C18 169.7(4)
C25 C17 C18 C19 -1.2(5)
O8 C17 C18 C19 174.8(3)
C17 C18 C19 C31 0.4(5)
C17 C18 C19 C20 -177.2(3)
C31 C19 C20 C30 -144.0(3)
C18 C19 C20 C30 33.7(5)
C31 C19 C20 C21 92.0(4)
C18 C19 C20 C21 -90.3(4)
C19 C20 C21 N1 -57.0(4)
C30 C20 C21 N1 175.5(3)
C19 C20 C21 C22 67.0(4)
C30 C20 C21 C22 -60.5(4)
N1 C21 C22 C23 175.3(3)
C20 C21 C22 C23 54.0(3)
N1 C21 C22 C28 -65.4(3)
C20 C21 C22 C28 173.3(3)
C21 C22 C23 C29 -24.1(4)
C28 C22 C23 C29 -146.9(3)
C21 C22 C23 C24 153.9(3)
C28 C22 C23 C24 31.1(4)
C27 O13 C24 O9 178.8(3)
C27 O13 C24 C23 -1.1(5)
C29 C23 C24 O9 -3.6(5)
C22 C23 C24 O9 178.3(3)
C29 C23 C24 O13 176.3(3)
C22 C23 C24 O13 -1.8(5)
O8 C17 C25 C32 -175.7(3)
C18 C17 C25 C32 1.0(6)
O8 C17 C25 O10 0.8(4)
C18 C17 C25 O10 177.6(3)
C16 O10 C25 C32 -171.2(4)
C16 O10 C25 C17 12.5(4)
C22 C21 N1 O12 168.1(3)
C20 C21 N1 O12 -66.8(4)
C22 C21 N1 O11 -13.1(4)
C20 C21 N1 O11 112.0(4)
C24 O13 C27 C28 -27.2(4)
O13 C27 C28 C22 57.0(4)
C23 C22 C28 C27 -56.4(3)
C21 C22 C28 C27 -176.2(3)
C24 C23 C29 O14 1.2(5)
C22 C23 C29 O14 179.2(3)
C24 C23 C29 C30 -175.9(3)
C22 C23 C29 C30 2.1(5)
O14 C29 C30 C20 174.1(3)
C23 C29 C30 C20 -8.5(5)
C19 C20 C30 C29 -91.5(4)
C21 C20 C30 C29 35.4(4)
C18 C19 C31 C32 0.7(5)
C20 C19 C31 C32 178.4(3)
C17 C25 C32 C31 0.1(5)
O10 C25 C32 C31 -175.8(3)
C19 C31 C32 C25 -1.0(5)
